data_2235236
loop_
_publ_author_name
'Purandara, H.'
'Foro, Sabine'
'Gowda, B. Thimme'

_publ_section_title
;
 <i>N</i>-(4-Methylphenylsulfonyl)succinamic acid
;
_journal_coeditor_code RZ2761
_journal_issue 6
_journal_name_full 'Acta Crystallographica Section E'
_journal_page_first o1885
_journal_paper_doi 10.1107/S1600536812023276
_journal_volume 68
_journal_year 2012
_chemical_formula_iupac 'C11 H13 N O5 S'
_chemical_formula_moiety 'C11 H13 N O5 S'
_chemical_formula_sum 'C11 H13 N O5 S'
_chemical_formula_weight 271.28
_chemical_name_systematic
;
<i>N</i>-(4-Methylphenylsulfonyl)succinamic acid
;
_space_group_IT_number 14
_symmetry_cell_setting monoclinic
_symmetry_space_group_name_Hall '-P 2ybc'
_symmetry_space_group_name_H-M 'P 1 21/c 1'
_atom_sites_solution_hydrogens geom
_atom_sites_solution_primary direct
_atom_sites_solution_secondary difmap
_audit_creation_method SHELXL-97
_cell_angle_alpha 90.00
_cell_angle_beta 101.909(9)
_cell_angle_gamma 90.00
_cell_formula_units_Z 4
_cell_length_a 10.2496(9)
_cell_length_b 17.041(2)
_cell_length_c 7.4721(6)
_cell_measurement_reflns_used 2495
_cell_measurement_temperature 293(2)
_cell_measurement_theta_max 27.63
_cell_measurement_theta_min 3.02
_cell_volume 1277.0(2)
_computing_cell_refinement
;
CrysAlis RED (Oxford Diffraction, 2009)
;
_computing_data_collection
;
CrysAlis CCD (Oxford Diffraction, 2009)
;
_computing_data_reduction
;
CrysAlis RED (Oxford Diffraction, 2009)
;
_computing_molecular_graphics 'PLATON (Spek, 2009)'
_computing_publication_material 'SHELXL97 (Sheldrick, 2008)'
_computing_structure_refinement 'SHELXL97 (Sheldrick, 2008)'
_computing_structure_solution 'SHELXS97 (Sheldrick, 2008)'
_diffrn_ambient_temperature 293(2)
_diffrn_measured_fraction_theta_full 0.995
_diffrn_measured_fraction_theta_max 0.995
_diffrn_measurement_device_type
;
Oxford Diffraction Xcalibur diffractometer
with a Sapphire CCD detector
;
_diffrn_measurement_method
;
Rotation method data acquisition using omega and phi
;
_diffrn_radiation_monochromator graphite
_diffrn_radiation_source 'fine-focus sealed tube'
_diffrn_radiation_type MoK\a
_diffrn_radiation_wavelength 0.71073
_diffrn_reflns_av_R_equivalents 0.0138
_diffrn_reflns_av_sigmaI/netI 0.0193
_diffrn_reflns_limit_h_max 11
_diffrn_reflns_limit_h_min -12
_diffrn_reflns_limit_k_max 8
_diffrn_reflns_limit_k_min -21
_diffrn_reflns_limit_l_max 9
_diffrn_reflns_limit_l_min -9
_diffrn_reflns_number 4739
_diffrn_reflns_theta_full 26.37
_diffrn_reflns_theta_max 26.37
_diffrn_reflns_theta_min 3.03
_diffrn_standards_decay_% 0
_diffrn_standards_number 0
_exptl_absorpt_coefficient_mu 0.266
_exptl_absorpt_correction_T_max 0.9587
_exptl_absorpt_correction_T_min 0.8830
_exptl_absorpt_correction_type multi-scan
_exptl_absorpt_process_details
;
(CrysAlis RED; Oxford Diffraction, 2009)
;
_exptl_crystal_colour colourless
_exptl_crystal_density_diffrn 1.411
_exptl_crystal_density_method 'not measured'
_exptl_crystal_description prism
_exptl_crystal_F_000 568
_exptl_crystal_size_max 0.48
_exptl_crystal_size_mid 0.32
_exptl_crystal_size_min 0.16
_refine_diff_density_max 0.234
_refine_diff_density_min -0.315
_refine_ls_extinction_method none
_refine_ls_goodness_of_fit_ref 1.119
_refine_ls_hydrogen_treatment mixed
_refine_ls_matrix_type full
_refine_ls_number_parameters 170
_refine_ls_number_reflns 2597
_refine_ls_number_restraints 2
_refine_ls_restrained_S_all 1.119
_refine_ls_R_factor_all 0.0616
_refine_ls_R_factor_gt 0.0456
_refine_ls_shift/su_max 0.001
_refine_ls_shift/su_mean 0.000
_refine_ls_structure_factor_coef Fsqd
_refine_ls_weighting_details 'calc w=1/[\s^2^(Fo^2^)+(0.0340P)^2^+0.9166P] where P=(Fo^2^+2Fc^2^)/3'
_refine_ls_weighting_scheme calc
_refine_ls_wR_factor_gt 0.1013
_refine_ls_wR_factor_ref 0.1097
_reflns_number_gt 2107
_reflns_number_total 2597
_reflns_threshold_expression I>2sigma(I)
_cod_data_source_file rz2761.cif
_cod_data_source_block I
_cod_original_sg_symbol_H-M 'P 21/c'
_cod_database_code 2235236
_cod_database_fobs_code 2235236

loop_
_symmetry_equiv_pos_as_xyz
'x, y, z'
'-x, y+1/2, -z+1/2'
'-x, -y, -z'
'x, -y-1/2, z-1/2'

loop_
_atom_site_type_symbol
_atom_site_label
_atom_site_fract_x
_atom_site_fract_y
_atom_site_fract_z
_atom_site_U_iso_or_equiv
_atom_site_adp_type
_atom_site_calc_flag
_atom_site_refinement_flags
_atom_site_occupancy
_atom_site_symmetry_multiplicity
C C1 0.1649(2) 0.82620(14) 0.0924(3) 0.0398(5) Uani d . 1 1
C C2 0.1077(3) 0.75638(15) 0.0207(4) 0.0507(6) Uani d . 1 1
H H2 0.1604 0.7126 0.0132 0.061 Uiso calc R 1 1
C C3 -0.0291(3) 0.75296(17) -0.0394(4) 0.0625(7) Uani d . 1 1
H H3 -0.0682 0.7063 -0.0881 0.075 Uiso calc R 1 1
C C4 -0.1092(3) 0.81770(18) -0.0286(4) 0.0607(7) Uani d . 1 1
C C5 -0.0496(3) 0.88660(16) 0.0469(4) 0.0582(7) Uani d . 1 1
H H5 -0.1025 0.9301 0.0572 0.070 Uiso calc R 1 1
C C6 0.0864(3) 0.89152(14) 0.1068(4) 0.0482(6) Uani d . 1 1
H H6 0.1255 0.9381 0.1563 0.058 Uiso calc R 1 1
C C7 0.3668(2) 0.93791(13) -0.0993(3) 0.0349(5) Uani d . 1 1
C C8 0.4086(2) 0.94773(14) -0.2799(3) 0.0394(5) Uani d . 1 1
H H8A 0.3879 0.9001 -0.3514 0.047 Uiso calc R 1 1
H H8B 0.5042 0.9557 -0.2582 0.047 Uiso calc R 1 1
C C9 0.3388(2) 1.01660(14) -0.3874(3) 0.0439(6) Uani d . 1 1
H H9A 0.3582 1.0638 -0.3143 0.053 Uiso calc R 1 1
H H9B 0.3743 1.0236 -0.4971 0.053 Uiso calc R 1 1
C C10 0.1912(2) 1.00645(14) -0.4408(3) 0.0419(5) Uani d . 1 1
C C11 -0.2586(3) 0.8130(2) -0.0975(6) 0.0995(13) Uani d . 1 1
H H11A -0.2856 0.7590 -0.1091 0.119 Uiso calc R 1 1
H H11B -0.2822 0.8382 -0.2147 0.119 Uiso calc R 1 1
H H11C -0.3029 0.8389 -0.0126 0.119 Uiso calc R 1 1
N N1 0.3902(2) 0.86326(11) -0.0248(2) 0.0387(4) Uani d D 1 1
H H1N 0.404(3) 0.8261(12) -0.090(3) 0.046 Uiso d D 1 1
O O1 0.39301(18) 0.75502(11) 0.1880(2) 0.0565(5) Uani d . 1 1
O O2 0.37311(18) 0.89014(11) 0.2992(2) 0.0558(5) Uani d . 1 1
O O3 0.32175(17) 0.99012(10) -0.0214(2) 0.0479(4) Uani d . 1 1
O O4 0.13237(16) 0.94917(10) -0.4003(3) 0.0552(5) Uani d . 1 1
O O5 0.13192(19) 1.06525(12) -0.5367(3) 0.0672(6) Uani d D 1 1
H H5O 0.0496(18) 1.0596(19) -0.557(4) 0.081 Uiso d D 1 1
S S1 0.33860(6) 0.83267(4) 0.15920(7) 0.04120(18) Uani d . 1 1

loop_
_atom_site_aniso_label
_atom_site_aniso_U_11
_atom_site_aniso_U_22
_atom_site_aniso_U_33
_atom_site_aniso_U_12
_atom_site_aniso_U_13
_atom_site_aniso_U_23
C1 0.0465(13) 0.0405(13) 0.0342(11) -0.0018(10) 0.0130(9) 0.0004(10)
C2 0.0567(15) 0.0388(13) 0.0565(15) 0.0028(12) 0.0116(12) -0.0042(12)
C3 0.0639(18) 0.0487(16) 0.0723(19) -0.0113(14) 0.0080(14) -0.0089(14)
C4 0.0482(15) 0.0634(18) 0.0701(18) -0.0024(13) 0.0112(13) 0.0047(15)
C5 0.0537(16) 0.0479(15) 0.0771(19) 0.0076(13) 0.0230(14) 0.0025(14)
C6 0.0562(15) 0.0359(13) 0.0564(15) -0.0021(11) 0.0209(12) -0.0030(11)
C7 0.0315(11) 0.0392(12) 0.0328(11) -0.0044(9) 0.0038(9) -0.0022(9)
C8 0.0365(12) 0.0479(13) 0.0336(11) -0.0005(10) 0.0072(9) 0.0029(10)
C9 0.0405(12) 0.0479(14) 0.0430(12) -0.0051(11) 0.0082(10) 0.0080(11)
C10 0.0464(13) 0.0400(13) 0.0376(12) 0.0007(11) 0.0047(10) 0.0042(10)
C11 0.054(2) 0.098(3) 0.140(4) -0.0050(19) 0.003(2) -0.001(3)
N1 0.0485(11) 0.0360(10) 0.0341(10) 0.0027(9) 0.0142(8) -0.0011(8)
O1 0.0609(11) 0.0531(11) 0.0559(11) 0.0110(9) 0.0129(9) 0.0202(9)
O2 0.0649(11) 0.0689(12) 0.0326(8) -0.0113(10) 0.0075(8) -0.0062(8)
O3 0.0580(10) 0.0423(10) 0.0467(9) 0.0046(8) 0.0181(8) -0.0041(8)
O4 0.0420(9) 0.0466(10) 0.0718(12) -0.0054(8) -0.0001(8) 0.0162(9)
O5 0.0451(10) 0.0579(12) 0.0924(15) 0.0011(9) 0.0001(10) 0.0301(11)
S1 0.0478(3) 0.0445(3) 0.0315(3) -0.0001(3) 0.0087(2) 0.0046(2)

loop_
_atom_type_symbol
_atom_type_description
_atom_type_scat_dispersion_real
_atom_type_scat_dispersion_imag
_atom_type_scat_source
C C 0.0033 0.0016 'International Tables Vol C Tables 4.2.6.8 and 6.1.1.4'
H H 0.0000 0.0000 'International Tables Vol C Tables 4.2.6.8 and 6.1.1.4'
N N 0.0061 0.0033 'International Tables Vol C Tables 4.2.6.8 and 6.1.1.4'
O O 0.0106 0.0060 'International Tables Vol C Tables 4.2.6.8 and 6.1.1.4'
S S 0.1246 0.1234 'International Tables Vol C Tables 4.2.6.8 and 6.1.1.4'

loop_
_geom_angle_atom_site_label_1
_geom_angle_atom_site_label_2
_geom_angle_atom_site_label_3
_geom_angle
C2 C1 C6 120.8(2)
C2 C1 S1 119.28(19)
C6 C1 S1 119.88(19)
C3 C2 C1 118.8(2)
C3 C2 H2 120.6
C1 C2 H2 120.6
C2 C3 C4 121.3(3)
C2 C3 H3 119.3
C4 C3 H3 119.3
C3 C4 C5 118.7(3)
C3 C4 C11 120.5(3)
C5 C4 C11 120.8(3)
C6 C5 C4 121.0(2)
C6 C5 H5 119.5
C4 C5 H5 119.5
C5 C6 C1 119.3(2)
C5 C6 H6 120.3
C1 C6 H6 120.3
O3 C7 N1 122.2(2)
O3 C7 C8 123.9(2)
N1 C7 C8 113.78(19)
C7 C8 C9 111.76(19)
C7 C8 H8A 109.3
C9 C8 H8A 109.3
C7 C8 H8B 109.3
C9 C8 H8B 109.3
H8A C8 H8B 107.9
C10 C9 C8 113.14(19)
C10 C9 H9A 109.0
C8 C9 H9A 109.0
C10 C9 H9B 109.0
C8 C9 H9B 109.0
H9A C9 H9B 107.8
O4 C10 O5 123.6(2)
O4 C10 C9 123.6(2)
O5 C10 C9 112.9(2)
C4 C11 H11A 109.5
C4 C11 H11B 109.5
H11A C11 H11B 109.5
C4 C11 H11C 109.5
H11A C11 H11C 109.5
H11B C11 H11C 109.5
C7 N1 S1 124.26(16)
C7 N1 H1N 120.1(18)
S1 N1 H1N 111.6(18)
C10 O5 H5O 111(2)
O2 S1 O1 119.62(11)
O2 S1 N1 108.68(10)
O1 S1 N1 103.54(10)
O2 S1 C1 109.68(11)
O1 S1 C1 109.01(11)
N1 S1 C1 105.27(10)

loop_
_geom_bond_atom_site_label_1
_geom_bond_atom_site_label_2
_geom_bond_distance
C1 C2 1.385(3)
C1 C6 1.390(3)
C1 S1 1.750(2)
C2 C3 1.382(4)
C2 H2 0.9300
C3 C4 1.387(4)
C3 H3 0.9300
C4 C5 1.388(4)
C4 C11 1.514(4)
C5 C6 1.377(4)
C5 H5 0.9300
C6 H6 0.9300
C7 O3 1.206(3)
C7 N1 1.390(3)
C7 C8 1.507(3)
C8 C9 1.516(3)
C8 H8A 0.9700
C8 H8B 0.9700
C9 C10 1.493(3)
C9 H9A 0.9700
C9 H9B 0.9700
C10 O4 1.218(3)
C10 O5 1.307(3)
C11 H11A 0.9600
C11 H11B 0.9600
C11 H11C 0.9600
N1 S1 1.6559(19)
N1 H1N 0.828(16)
O1 S1 1.4349(19)
O2 S1 1.4234(18)
O5 H5O 0.832(18)

loop_
_geom_hbond_atom_site_label_D
_geom_hbond_atom_site_label_H
_geom_hbond_atom_site_label_A
_geom_hbond_site_symmetry_A
_geom_hbond_distance_DH
_geom_hbond_distance_HA
_geom_hbond_distance_DA
_geom_hbond_angle_DHA
N1 H1N O1 4_575 0.828(16) 2.144(17) 2.948(2) 164(2)
O5 H5O O4 3_574 0.832(18) 1.832(18) 2.663(3) 178(3)

loop_
_geom_torsion_atom_site_label_1
_geom_torsion_atom_site_label_2
_geom_torsion_atom_site_label_3
_geom_torsion_atom_site_label_4
_geom_torsion
C6 C1 C2 C3 1.0(4)
S1 C1 C2 C3 -177.0(2)
C1 C2 C3 C4 -0.2(4)
C2 C3 C4 C5 -0.9(5)
C2 C3 C4 C11 179.2(3)
C3 C4 C5 C6 1.3(4)
C11 C4 C5 C6 -178.8(3)
C4 C5 C6 C1 -0.5(4)
C2 C1 C6 C5 -0.7(4)
S1 C1 C6 C5 177.4(2)
O3 C7 C8 C9 -23.2(3)
N1 C7 C8 C9 159.36(19)
C7 C8 C9 C10 -63.7(3)
C8 C9 C10 O4 0.8(3)
C8 C9 C10 O5 -178.6(2)
O3 C7 N1 S1 10.0(3)
C8 C7 N1 S1 -172.55(15)
C7 N1 S1 O2 -48.4(2)
C7 N1 S1 O1 -176.60(18)
C7 N1 S1 C1 69.0(2)
C2 C1 S1 O2 -153.06(19)
C6 C1 S1 O2 28.8(2)
C2 C1 S1 O1 -20.3(2)
C6 C1 S1 O1 161.55(18)
C2 C1 S1 N1 90.2(2)
C6 C1 S1 N1 -87.9(2)

loop_
_cod_related_entry_id
_cod_related_entry_database
_cod_related_entry_code
1 ChemSpider 26781948
